data_7037980
loop_
_publ_author_name
'Tay, Boon Ying'
'Wang, Cun'
'Phua, Pim Huat'
'Stubbs, Ludger Paul'
'Huynh, Han Vinh'

_publ_section_title
;
 Selective hydrogenation of levulinic acid to \g-valerolactone using in
 situ generated ruthenium nanoparticles derived from Ru-NHC complexes.
;
_journal_issue 8
_journal_name_full 'Dalton transactions (Cambridge, England : 2003)'
_journal_page_first 3558
_journal_page_last 3563
_journal_paper_doi 10.1039/c5dt03366g
_journal_volume 45
_journal_year 2016
_chemical_formula_sum 'C32 H32 Cl5 D N2 Ru'
_chemical_formula_weight 724.93
_chemical_name_systematic
; 
 ? 
;
_space_group_IT_number 14
_symmetry_cell_setting monoclinic
_symmetry_space_group_name_Hall '-P 2ybc'
_symmetry_space_group_name_H-M 'P 1 21/c 1'
_atom_sites_solution_hydrogens geom
_atom_sites_solution_primary direct
_atom_sites_solution_secondary difmap
_audit_creation_method 'by CrystalClear-SM 1.4.0 ra1'
_audit_update_record
;
2014-04-04 deposited with the CCDC.
2016-01-12 downloaded from the CCDC.
;
_cell_angle_alpha 90.00
_cell_angle_beta 114.33(3)
_cell_angle_gamma 90.00
_cell_formula_units_Z 4
_cell_length_a 15.428(3)
_cell_length_b 12.264(3)
_cell_length_c 18.299(4)
_cell_measurement_reflns_used 7391
_cell_measurement_temperature 110.1500
_cell_measurement_theta_max 31.0422
_cell_measurement_theta_min 1.6605
_cell_volume 3154.8(14)
_computing_cell_refinement 'CrystalClear (Rigaku Inc., 2008)'
_computing_data_collection 'CrystalClear (Rigaku Inc., 2008)'
_computing_data_reduction 'CrystalClear (Rigaku Inc., 2008)'
_computing_molecular_graphics 'Bruker SHELXTL'
_computing_publication_material 'Bruker SHELXTL'
_computing_structure_refinement 'SHELXL-97 (Sheldrick, 1997)'
_computing_structure_solution 'SHELXS-97 (Sheldrick, 1990)'
_diffrn_ambient_temperature 110.1500
_diffrn_detector_area_resol_mean 28.5714
_diffrn_measured_fraction_theta_full 0.996
_diffrn_measured_fraction_theta_max 0.996
_diffrn_measurement_device_type 'Saturn70 (2x2 bin mode)'
_diffrn_measurement_method dtprofit.ref
_diffrn_radiation_monochromator graphite
_diffrn_radiation_source 'fine-focus sealed tube'
_diffrn_radiation_type MoK\a
_diffrn_radiation_wavelength 0.71073
_diffrn_reflns_av_R_equivalents 0.0400
_diffrn_reflns_av_sigmaI/netI 0.0446
_diffrn_reflns_limit_h_max 13
_diffrn_reflns_limit_h_min -20
_diffrn_reflns_limit_k_max 10
_diffrn_reflns_limit_k_min -16
_diffrn_reflns_limit_l_max 24
_diffrn_reflns_limit_l_min -23
_diffrn_reflns_number 23582
_diffrn_reflns_theta_full 28.28
_diffrn_reflns_theta_max 28.28
_diffrn_reflns_theta_min 2.06
_exptl_absorpt_coefficient_mu 0.946
_exptl_absorpt_correction_type none
_exptl_crystal_colour 'Dark Red'
_exptl_crystal_density_diffrn 1.526
_exptl_crystal_density_method 'not measured'
_exptl_crystal_description Block
_exptl_crystal_F_000 1472
_exptl_crystal_size_max 0.3700
_exptl_crystal_size_mid 0.2600
_exptl_crystal_size_min 0.1100
_refine_diff_density_max 2.252
_refine_diff_density_min -1.405
_refine_diff_density_rms 0.178
_refine_ls_extinction_method none
_refine_ls_goodness_of_fit_ref 1.155
_refine_ls_hydrogen_treatment 'determined by the different map'
_refine_ls_matrix_type full
_refine_ls_number_parameters 478
_refine_ls_number_reflns 7800
_refine_ls_number_restraints 0
_refine_ls_restrained_S_all 1.155
_refine_ls_R_factor_all 0.0582
_refine_ls_R_factor_gt 0.0503
_refine_ls_shift/su_max 0.013
_refine_ls_shift/su_mean 0.001
_refine_ls_structure_factor_coef Fsqd
_refine_ls_weighting_details 'calc w=1/[\s^2^(Fo^2^)+(0.0808P)^2^+2.0588P] where P=(Fo^2^+2Fc^2^)/3'
_refine_ls_weighting_scheme calc
_refine_ls_wR_factor_gt 0.1312
_refine_ls_wR_factor_ref 0.1476
_reflns_number_gt 7005
_reflns_number_total 7800
_reflns_threshold_expression >2sigma(I)
_cod_data_source_file c5dt03366g2.cif
_cod_data_source_block BY68
_cod_depositor_comments
;
The following automatic conversions were performed:

'_symmetry_cell_setting' value 'Monoclinic' changed to 'monoclinic'
according to
/usr/data/users/saulius/crontab/automatic-downloads/rss-feeds/RSC/lib/dictionaries/cif_core.dic
dictionary named 'cif_core.dic' version 2.4.2 from 2011-04-26.

Automatic conversion script
Id: cif_fix_values 4268 2015-11-12 08:31:59Z antanas 

 Adding full bibliography for 7037980--7037982.cif.
;
_cod_original_cell_volume 3154.8(11)
_cod_original_sg_symbol_H-M P2(1)/c
_cod_database_code 7037980

loop_
_symmetry_equiv_pos_as_xyz
'x, y, z'
'-x, y+1/2, -z+1/2'
'-x, -y, -z'
'x, -y-1/2, z-1/2'

loop_
_atom_site_label
_atom_site_type_symbol
_atom_site_fract_x
_atom_site_fract_y
_atom_site_fract_z
_atom_site_U_iso_or_equiv
_atom_site_adp_type
_atom_site_occupancy
_atom_site_symmetry_multiplicity
_atom_site_calc_flag
_atom_site_refinement_flags
C1 C -0.0429(2) 0.5962(2) 0.38501(19) 0.0198(6) Uani 1 1 d .
C2 C -0.1204(2) 0.6378(2) 0.3962(2) 0.0229(6) Uani 1 1 d .
C3 C -0.1028(2) 0.6786(2) 0.4716(2) 0.0248(6) Uani 1 1 d .
C4 C -0.0117(2) 0.6782(2) 0.53387(19) 0.0244(6) Uani 1 1 d .
C5 C 0.0659(2) 0.6380(3) 0.5224(2) 0.0243(6) Uani 1 1 d .
C6 C 0.0475(2) 0.5970(2) 0.44655(19) 0.0210(6) Uani 1 1 d .
C7 C 0.0578(2) 0.5173(2) 0.33803(17) 0.0181(5) Uani 1 1 d .
C8 C -0.1118(2) 0.5486(3) 0.23881(18) 0.0206(6) Uani 1 1 d .
C9 C -0.2041(2) 0.4991(3) 0.23411(19) 0.0219(6) Uani 1 1 d .
C10 C -0.2892(3) 0.5543(3) 0.1931(2) 0.0332(8) Uani 1 1 d .
C11 C -0.3752(3) 0.5081(4) 0.1855(3) 0.0422(9) Uani 1 1 d .
C12 C -0.3762(3) 0.4067(4) 0.2194(3) 0.0397(9) Uani 1 1 d .
C13 C -0.2914(3) 0.3521(3) 0.2607(2) 0.0328(7) Uani 1 1 d .
C14 C -0.2059(2) 0.3972(3) 0.2677(2) 0.0258(6) Uani 1 1 d .
C15 C 0.2091(2) 0.5381(3) 0.46507(19) 0.0218(6) Uani 1 1 d .
C16 C 0.2623(2) 0.6445(2) 0.49101(19) 0.0220(6) Uani 1 1 d .
C17 C 0.2359(2) 0.7378(3) 0.4441(2) 0.0270(7) Uani 1 1 d .
C18 C 0.2900(3) 0.8320(3) 0.4681(2) 0.0328(7) Uani 1 1 d .
C19 C 0.3712(3) 0.8341(3) 0.5398(3) 0.0374(9) Uani 1 1 d .
C20 C 0.3968(3) 0.7415(3) 0.5867(3) 0.0381(8) Uani 1 1 d .
C21 C 0.3432(2) 0.6468(3) 0.5632(2) 0.0299(7) Uani 1 1 d .
C22 C -0.0434(3) 0.5409(3) 0.0838(2) 0.0317(7) Uani 1 1 d .
C23 C 0.0569(2) 0.5226(3) 0.14355(19) 0.0240(6) Uani 1 1 d .
C24 C 0.1062(3) 0.5990(2) 0.2044(2) 0.0264(7) Uani 1 1 d .
C25 C 0.2021(3) 0.5804(3) 0.2599(2) 0.0276(7) Uani 1 1 d .
C26 C 0.2499(2) 0.4842(3) 0.2554(2) 0.0259(6) Uani 1 1 d .
C27 C 0.1997(2) 0.4069(3) 0.1940(2) 0.0243(6) Uani 1 1 d .
C28 C 0.1056(2) 0.4247(3) 0.14043(19) 0.0229(6) Uani 1 1 d .
C29 C 0.3545(3) 0.4604(4) 0.3090(2) 0.0369(8) Uani 1 1 d .
C30 C 0.4109(3) 0.4929(6) 0.2605(3) 0.0572(14) Uani 1 1 d .
C31 C 0.3951(3) 0.5163(6) 0.3897(3) 0.0711(18) Uani 1 1 d .
H31A D 0.3629 0.4905 0.4215 0.107 Uiso 1 1 calc R
H31B D 0.3864 0.5936 0.3823 0.107 Uiso 1 1 calc R
H31C D 0.4617 0.5002 0.4166 0.107 Uiso 1 1 calc R
C32 C 0.3590(3) 0.2400(3) 0.5439(3) 0.0382(8) Uani 1 1 d .
D32 D 0.3148 0.2862 0.5010 0.046 Uiso 1 1 calc R
Cl1 Cl -0.01669(5) 0.31446(6) 0.22253(5) 0.02296(16) Uani 1 1 d .
Cl2 Cl 0.19333(6) 0.31002(6) 0.36638(5) 0.02578(17) Uani 1 1 d .
Cl3 Cl 0.38326(8) 0.30547(9) 0.63618(7) 0.0497(3) Uani 1 1 d .
Cl4 Cl 0.30314(8) 0.11352(8) 0.53984(7) 0.0454(2) Uani 1 1 d .
Cl5 Cl 0.46157(8) 0.22302(13) 0.52699(8) 0.0619(3) Uani 1 1 d .
N1 N -0.03423(18) 0.54621(19) 0.31964(16) 0.0186(5) Uani 1 1 d .
N2 N 0.10741(19) 0.54994(19) 0.41597(16) 0.0193(5) Uani 1 1 d .
Ru1 Ru 0.112109(16) 0.443585(17) 0.262803(14) 0.01788(10) Uani 1 1 d .
H5 H 0.120(3) 0.642(3) 0.561(2) 0.020(9) Uiso 1 1 d .
H13 H -0.295(3) 0.286(4) 0.285(3) 0.042(12) Uiso 1 1 d .
H2 H -0.178(2) 0.633(3) 0.360(2) 0.015(8) Uiso 1 1 d .
H14 H -0.153(3) 0.361(3) 0.291(2) 0.024(9) Uiso 1 1 d .
H17 H 0.176(3) 0.746(3) 0.395(2) 0.020(9) Uiso 1 1 d .
H19 H 0.410(3) 0.898(3) 0.553(2) 0.026(9) Uiso 1 1 d .
H27 H 0.230(3) 0.336(3) 0.193(2) 0.026(9) Uiso 1 1 d .
H18 H 0.276(3) 0.897(4) 0.442(3) 0.033(10) Uiso 1 1 d .
H21 H 0.360(2) 0.588(3) 0.597(2) 0.018(8) Uiso 1 1 d .
H4 H -0.003(3) 0.699(4) 0.587(3) 0.042(12) Uiso 1 1 d .
H28 H 0.070(3) 0.373(3) 0.104(3) 0.034(11) Uiso 1 1 d .
H12 H -0.433(4) 0.378(4) 0.216(3) 0.061(15) Uiso 1 1 d .
H15A H 0.214(2) 0.492(3) 0.515(2) 0.021(9) Uiso 1 1 d .
H11 H -0.432(3) 0.550(3) 0.157(3) 0.040(12) Uiso 1 1 d .
H3 H -0.153(3) 0.703(4) 0.479(3) 0.049(13) Uiso 1 1 d .
H8A H -0.089(3) 0.507(4) 0.206(3) 0.039(12) Uiso 1 1 d .
H24 H 0.074(2) 0.666(3) 0.209(2) 0.018(8) Uiso 1 1 d .
H22A H -0.046(4) 0.556(4) 0.034(3) 0.050(14) Uiso 1 1 d .
H22B H -0.077(3) 0.468(4) 0.073(3) 0.043(12) Uiso 1 1 d .
H22C H -0.074(3) 0.596(4) 0.097(3) 0.048(13) Uiso 1 1 d .
H25 H 0.235(3) 0.637(4) 0.299(3) 0.037(11) Uiso 1 1 d .
H20 H 0.447(3) 0.742(4) 0.633(3) 0.050(14) Uiso 1 1 d .
H30B H 0.477(5) 0.475(5) 0.287(4) 0.076(18) Uiso 1 1 d .
H30A H 0.387(4) 0.451(5) 0.207(4) 0.08(2) Uiso 1 1 d .
H15B H 0.234(3) 0.497(3) 0.443(2) 0.018(9) Uiso 1 1 d .
H30C H 0.400(4) 0.580(5) 0.243(3) 0.064(17) Uiso 1 1 d .
H8B H -0.120(3) 0.622(4) 0.223(3) 0.038(12) Uiso 1 1 d .
H10 H -0.285(4) 0.619(5) 0.173(3) 0.064(16) Uiso 1 1 d .
H29 H 0.366(3) 0.371(4) 0.317(3) 0.038(11) Uiso 1 1 d .

loop_
_atom_site_aniso_label
_atom_site_aniso_U_11
_atom_site_aniso_U_22
_atom_site_aniso_U_33
_atom_site_aniso_U_23
_atom_site_aniso_U_13
_atom_site_aniso_U_12
C1 0.0250(14) 0.0168(12) 0.0199(14) 0.0011(11) 0.0114(12) -0.0010(10)
C2 0.0254(15) 0.0224(14) 0.0214(15) 0.0008(12) 0.0101(13) -0.0006(12)
C3 0.0311(16) 0.0233(14) 0.0268(16) 0.0015(12) 0.0189(14) 0.0013(12)
C4 0.0345(17) 0.0230(14) 0.0188(15) -0.0007(11) 0.0142(13) 0.0012(12)
C5 0.0267(16) 0.0259(15) 0.0190(15) -0.0026(12) 0.0080(13) -0.0036(12)
C6 0.0250(14) 0.0173(13) 0.0229(15) 0.0000(11) 0.0119(12) 0.0002(11)
C7 0.0236(14) 0.0170(12) 0.0153(13) 0.0005(10) 0.0095(11) -0.0020(10)
C8 0.0193(15) 0.0247(15) 0.0179(16) 0.0028(11) 0.0077(13) 0.0006(10)
C9 0.0192(14) 0.0281(14) 0.0188(14) -0.0032(12) 0.0083(12) -0.0021(11)
C10 0.0282(18) 0.039(2) 0.031(2) 0.0037(14) 0.0112(15) 0.0037(14)
C11 0.0218(17) 0.057(2) 0.042(2) 0.0044(19) 0.0069(16) 0.0065(17)
C12 0.0284(18) 0.053(2) 0.042(2) -0.0063(18) 0.0188(17) -0.0102(17)
C13 0.0373(19) 0.0342(17) 0.0334(19) -0.0079(15) 0.0211(16) -0.0085(15)
C14 0.0255(15) 0.0285(15) 0.0250(16) -0.0032(13) 0.0121(13) 0.0003(13)
C15 0.0199(14) 0.0256(14) 0.0183(15) -0.0023(12) 0.0060(12) 0.0019(11)
C16 0.0212(14) 0.0245(14) 0.0222(15) -0.0036(12) 0.0107(12) -0.0012(11)
C17 0.0259(16) 0.0257(15) 0.0262(17) -0.0003(13) 0.0074(14) 0.0005(12)
C18 0.0330(18) 0.0257(16) 0.038(2) 0.0009(14) 0.0134(16) 0.0003(13)
C19 0.0283(17) 0.0292(17) 0.046(2) -0.0072(16) 0.0070(16) -0.0078(14)
C20 0.0285(18) 0.042(2) 0.033(2) -0.0045(16) 0.0023(16) -0.0067(15)
C21 0.0280(16) 0.0288(16) 0.0267(17) -0.0004(14) 0.0049(14) -0.0005(13)
C22 0.0341(19) 0.0410(19) 0.0206(17) 0.0079(14) 0.0116(15) 0.0096(15)
C23 0.0329(16) 0.0279(15) 0.0166(14) 0.0063(12) 0.0156(13) 0.0052(13)
C24 0.0411(18) 0.0195(14) 0.0269(17) 0.0037(12) 0.0223(15) -0.0018(13)
C25 0.0367(18) 0.0252(14) 0.0294(18) -0.0047(13) 0.0222(15) -0.0098(13)
C26 0.0240(15) 0.0314(16) 0.0276(17) -0.0038(13) 0.0160(13) -0.0056(12)
C27 0.0280(15) 0.0276(15) 0.0246(16) -0.0028(12) 0.0184(13) -0.0008(12)
C28 0.0288(16) 0.0263(14) 0.0180(15) -0.0034(12) 0.0141(13) -0.0033(12)
C29 0.0232(17) 0.058(2) 0.0286(19) -0.0075(17) 0.0097(15) -0.0055(16)
C30 0.0273(19) 0.110(5) 0.040(3) -0.015(3) 0.0195(19) -0.007(2)
C31 0.026(2) 0.148(6) 0.036(3) -0.029(3) 0.0089(18) 0.000(3)
C32 0.0329(19) 0.042(2) 0.034(2) 0.0060(16) 0.0078(16) 0.0021(15)
Cl1 0.0248(3) 0.0210(3) 0.0236(4) -0.0012(3) 0.0106(3) -0.0036(3)
Cl2 0.0330(4) 0.0216(3) 0.0191(4) 0.0002(3) 0.0071(3) 0.0033(3)
Cl3 0.0481(6) 0.0515(6) 0.0396(6) -0.0091(5) 0.0082(5) -0.0026(4)
Cl4 0.0563(6) 0.0360(5) 0.0419(6) 0.0007(4) 0.0184(5) -0.0017(4)
Cl5 0.0390(6) 0.0935(9) 0.0558(8) 0.0034(7) 0.0223(5) 0.0019(6)
N1 0.0212(12) 0.0196(11) 0.0165(12) -0.0021(9) 0.0093(10) -0.0010(9)
N2 0.0222(12) 0.0204(12) 0.0165(12) -0.0028(9) 0.0091(10) -0.0006(9)
Ru1 0.02100(15) 0.01797(15) 0.01585(15) -0.00063(8) 0.00878(11) -0.00011(8)

loop_
_atom_type_symbol
_atom_type_description
_atom_type_scat_dispersion_real
_atom_type_scat_dispersion_imag
_atom_type_scat_source
C C 0.0033 0.0016 'International Tables Vol C Tables 4.2.6.8 and 6.1.1.4'
H H 0.0000 0.0000 'International Tables Vol C Tables 4.2.6.8 and 6.1.1.4'
D D 0.0000 0.0000 'International Tables Vol C Tables 4.2.6.8 and 6.1.1.4'
N N 0.0061 0.0033 'International Tables Vol C Tables 4.2.6.8 and 6.1.1.4'
Cl Cl 0.1484 0.1585 'International Tables Vol C Tables 4.2.6.8 and 6.1.1.4'
Ru Ru -1.2594 0.8363 'International Tables Vol C Tables 4.2.6.8 and 6.1.1.4'

loop_
_geom_angle_atom_site_label_1
_geom_angle_atom_site_label_2
_geom_angle_atom_site_label_3
_geom_angle
C6 C1 C2 121.1(3)
C6 C1 N1 106.2(3)
C2 C1 N1 132.6(3)
H2 C2 C3 121(2)
H2 C2 C1 122(2)
C3 C2 C1 116.8(3)
H3 C3 C2 116(3)
H3 C3 C4 121(3)
C2 C3 C4 122.0(3)
H4 C4 C5 119(3)
H4 C4 C3 120(3)
C5 C4 C3 121.2(3)
H5 C5 C4 118(3)
H5 C5 C6 125(3)
C4 C5 C6 116.5(3)
C1 C6 N2 106.5(3)
C1 C6 C5 122.5(3)
N2 C6 C5 131.0(3)
N1 C7 N2 105.0(2)
N1 C7 Ru1 127.5(2)
N2 C7 Ru1 127.4(2)
H8B C8 H8A 111(4)
H8B C8 N1 106(3)
H8A C8 N1 105(3)
H8B C8 C9 111(2)
H8A C8 C9 109(3)
N1 C8 C9 113.9(2)
C10 C9 C14 119.1(3)
C10 C9 C8 119.4(3)
C14 C9 C8 121.4(3)
H10 C10 C9 116(3)
H10 C10 C11 124(3)
C9 C10 C11 120.2(4)
H11 C11 C12 123(3)
H11 C11 C10 116(3)
C12 C11 C10 120.2(4)
H12 C12 C13 121(3)
H12 C12 C11 120(3)
C13 C12 C11 119.6(3)
H13 C13 C12 117(3)
H13 C13 C14 123(3)
C12 C13 C14 120.4(4)
H14 C14 C13 120(2)
H14 C14 C9 119(3)
C13 C14 C9 120.5(3)
H15B C15 H15A 103(3)
H15B C15 N2 110(3)
H15A C15 N2 105.4(19)
H15B C15 C16 112(3)
H15A C15 C16 111(2)
N2 C15 C16 114.5(3)
C17 C16 C21 119.3(3)
C17 C16 C15 122.4(3)
C21 C16 C15 118.3(3)
H17 C17 C18 115(2)
H17 C17 C16 125(2)
C18 C17 C16 120.4(3)
H18 C18 C17 126(3)
H18 C18 C19 114(3)
C17 C18 C19 120.3(3)
H19 C19 C20 122(2)
H19 C19 C18 119(2)
C20 C19 C18 119.1(3)
H20 C20 C19 121(3)
H20 C20 C21 118(3)
C19 C20 C21 121.1(4)
H21 C21 C20 119(2)
H21 C21 C16 121(2)
C20 C21 C16 119.8(3)
H22A C22 H22C 108(4)
H22A C22 H22B 101(4)
H22C C22 H22B 115(4)
H22A C22 C23 112(3)
H22C C22 C23 114(3)
H22B C22 C23 108(3)
C24 C23 C28 117.9(3)
C24 C23 C22 122.2(3)
C28 C23 C22 119.9(3)
C24 C23 Ru1 69.51(18)
C28 C23 Ru1 71.13(18)
C22 C23 Ru1 130.3(2)
H24 C24 C23 119(2)
H24 C24 C25 119(2)
C23 C24 C25 121.2(3)
H24 C24 Ru1 128(2)
C23 C24 Ru1 72.86(18)
C25 C24 Ru1 71.84(18)
H25 C25 C26 121(2)
H25 C25 C24 119(2)
C26 C25 C24 120.4(3)
H25 C25 Ru1 132(3)
C26 C25 Ru1 73.26(18)
C24 C25 Ru1 69.99(17)
C25 C26 C27 118.3(3)
C25 C26 C29 124.0(3)
C27 C26 C29 117.6(3)
C25 C26 Ru1 69.64(18)
C27 C26 Ru1 71.35(17)
C29 C26 Ru1 134.0(3)
H27 C27 C28 119(2)
H27 C27 C26 119(2)
C28 C27 C26 121.2(3)
H27 C27 Ru1 125(2)
C28 C27 Ru1 70.69(17)
C26 C27 Ru1 71.41(17)
H28 C28 C27 122(3)
H28 C28 C23 117(3)
C27 C28 C23 121.0(3)
H28 C28 Ru1 125(3)
C27 C28 Ru1 72.83(18)
C23 C28 Ru1 71.17(17)
H29 C29 C31 110(2)
H29 C29 C30 103(2)
C31 C29 C30 110.1(4)
H29 C29 C26 110(2)
C31 C29 C26 116.3(3)
C30 C29 C26 106.3(4)
H30B C30 H30A 105(5)
H30B C30 H30C 111(5)
H30A C30 H30C 105(4)
H30B C30 C29 113(4)
H30A C30 C29 111(4)
H30C C30 C29 112(3)
Cl5 C32 Cl4 110.5(2)
Cl5 C32 Cl3 111.9(2)
Cl4 C32 Cl3 110.4(2)
C7 N1 C1 111.1(3)
C7 N1 C8 125.9(3)
C1 N1 C8 121.8(2)
C7 N2 C6 111.2(3)
C7 N2 C15 127.5(3)
C6 N2 C15 121.3(3)
C7 Ru1 C24 89.85(11)
C7 Ru1 C25 96.59(12)
C24 Ru1 C25 38.17(14)
C7 Ru1 C23 111.39(11)
C24 Ru1 C23 37.64(13)
C25 Ru1 C23 68.34(13)
C7 Ru1 C28 148.11(12)
C24 Ru1 C28 67.55(12)
C25 Ru1 C28 79.66(13)
C23 Ru1 C28 37.70(12)
C7 Ru1 C27 162.96(11)
C24 Ru1 C27 79.18(12)
C25 Ru1 C27 66.75(12)
C23 Ru1 C27 67.01(12)
C28 Ru1 C27 36.48(12)
C7 Ru1 C26 126.25(12)
C24 Ru1 C26 67.87(13)
C25 Ru1 C26 37.10(12)
C23 Ru1 C26 80.34(13)
C28 Ru1 C26 67.10(12)
C27 Ru1 C26 37.23(12)
C7 Ru1 Cl1 88.96(8)
C24 Ru1 Cl1 124.45(10)
C25 Ru1 Cl1 161.32(10)
C23 Ru1 Cl1 93.02(9)
C28 Ru1 Cl1 86.20(9)
C27 Ru1 Cl1 107.99(9)
C26 Ru1 Cl1 144.28(9)
C7 Ru1 Cl2 89.75(8)
C24 Ru1 Cl2 151.82(10)
C25 Ru1 Cl2 114.03(10)
C23 Ru1 Cl2 158.60(8)
C28 Ru1 Cl2 120.90(9)
C27 Ru1 Cl2 93.82(9)
C26 Ru1 Cl2 89.99(9)
Cl1 Ru1 Cl2 83.71(4)

loop_
_geom_bond_atom_site_label_1
_geom_bond_atom_site_label_2
_geom_bond_distance
C1 C6 1.385(4)
C1 C2 1.391(4)
C1 N1 1.398(4)
C2 H2 0.86(3)
C2 C3 1.386(5)
C3 H3 0.89(5)
C3 C4 1.399(5)
C4 H4 0.96(5)
C4 C5 1.389(5)
C5 H5 0.84(4)
C5 C6 1.391(4)
C6 N2 1.388(4)
C7 N1 1.364(4)
C7 N2 1.371(4)
C7 Ru1 2.089(3)
C8 H8B 0.94(5)
C8 H8A 0.96(5)
C8 N1 1.471(4)
C8 C9 1.516(4)
C9 C10 1.390(5)
C9 C14 1.398(5)
C10 H10 0.89(6)
C10 C11 1.397(6)
C11 H11 0.96(5)
C11 C12 1.392(6)
C12 H12 0.91(5)
C12 C13 1.385(6)
C13 H13 0.94(5)
C13 C14 1.387(5)
C14 H14 0.87(4)
C15 H15B 0.83(4)
C15 H15A 1.05(4)
C15 N2 1.459(4)
C15 C16 1.510(4)
C16 C17 1.387(5)
C16 C21 1.395(5)
C17 H17 1.00(4)
C17 C18 1.386(5)
C18 H18 0.92(4)
C18 C19 1.392(5)
C19 H19 0.95(4)
C19 C20 1.379(6)
C20 H20 0.88(5)
C20 C21 1.387(5)
C21 H21 0.92(4)
C22 H22A 0.91(6)
C22 H22C 0.92(5)
C22 H22B 1.01(5)
C22 C23 1.500(5)
C23 C24 1.414(5)
C23 C28 1.430(4)
C23 Ru1 2.213(3)
C24 H24 0.98(3)
C24 C25 1.427(5)
C24 Ru1 2.169(3)
C25 H25 0.97(4)
C25 C26 1.411(5)
C25 Ru1 2.193(3)
C26 C27 1.430(5)
C26 C29 1.532(5)
C26 Ru1 2.240(3)
C27 H27 0.98(4)
C27 C28 1.394(5)
C27 Ru1 2.239(3)
C28 H28 0.92(4)
C28 Ru1 2.212(3)
C29 H29 1.11(4)
C29 C31 1.510(6)
C29 C30 1.529(6)
C30 H30B 0.96(6)
C30 H30A 1.02(7)
C30 H30C 1.11(6)
C32 Cl5 1.746(4)
C32 Cl4 1.761(4)
C32 Cl3 1.765(4)
Cl1 Ru1 2.4068(9)
Cl2 Ru1 2.4267(9)
